data_4334185
loop_
_publ_author_name
'Sandra Gonz\'alez-Gallardo'
'Aracely S. Cruz-Zavala'
'Vojtech Jancik'
'Fernando Cort\'es-Guzm\'an'
'M\'onica Moya-Cabrera'

_publ_section_title
;
 Preparation of Telluro- and Selenoalumoxanes under Mild Conditions
;
_journal_name_full 'Inorganic Chemistry'
_journal_page_first 2793
_journal_page_last 2795
_journal_paper_doi 10.1021/ic302588f
_journal_volume 52
_journal_year 2013
_chemical_formula_moiety '0.95(C46 H58 Al2 N4 Se2), 0.05(C46 H58 Al2 N4 Se3)'
_chemical_formula_sum 'C46 H58 Al2 N4 Se2.05'
_chemical_formula_weight 882.79
_chemical_name_systematic
;
 ?
;
_space_group_IT_number 2
_symmetry_cell_setting triclinic
_symmetry_space_group_name_Hall '-P 1'
_symmetry_space_group_name_H-M 'P -1'
_atom_sites_solution_hydrogens geom
_atom_sites_solution_primary direct
_atom_sites_solution_secondary difmap
_audit_creation_method SHELXL-97
_cell_angle_alpha 70.48(3)
_cell_angle_beta 82.01(3)
_cell_angle_gamma 79.05(4)
_cell_formula_units_Z 1
_cell_length_a 8.675(3)
_cell_length_b 10.010(4)
_cell_length_c 13.424(3)
_cell_measurement_reflns_used 2413
_cell_measurement_temperature 173(2)
_cell_measurement_theta_max 25.07
_cell_measurement_theta_min 1.61
_cell_volume 1075.1(7)
_computing_cell_refinement 'Bruker AXS SAINT (v 7.01A, Bruker 2003)'
_computing_data_collection 'SMART V 5.625 (Bruker, 1999)'
_computing_data_reduction 'Bruker AXS SAINT (v 7.01A, Bruker 2003)'
_computing_molecular_graphics 'Bruker AXS SHELXTL (v 6.12)'
_computing_publication_material 'SHELXL-97 (Sheldrick, 1997)'
_computing_structure_refinement 'SHELXL-97 (Sheldrick, 1997)'
_computing_structure_solution 'SHELXS-97 (Sheldrick, 1990)'
_diffrn_ambient_temperature 173(2)
_diffrn_detector_area_resol_mean 0.661
_diffrn_measured_fraction_theta_full 0.992
_diffrn_measured_fraction_theta_max 0.992
_diffrn_measurement_device_type 'Bruker Smart Apex CCD diffractometer'
_diffrn_measurement_method 'omega scan'
_diffrn_radiation_monochromator graphite
_diffrn_radiation_source 'fine-focus sealed tube'
_diffrn_radiation_type MoK\a
_diffrn_radiation_wavelength 0.71073
_diffrn_reflns_av_R_equivalents 0.0821
_diffrn_reflns_av_sigmaI/netI 0.0920
_diffrn_reflns_limit_h_max 10
_diffrn_reflns_limit_h_min -10
_diffrn_reflns_limit_k_max 11
_diffrn_reflns_limit_k_min -11
_diffrn_reflns_limit_l_max 15
_diffrn_reflns_limit_l_min -15
_diffrn_reflns_number 11418
_diffrn_reflns_theta_full 25.07
_diffrn_reflns_theta_max 25.07
_diffrn_reflns_theta_min 1.61
_exptl_absorpt_coefficient_mu 1.840
_exptl_absorpt_correction_T_max 0.9072
_exptl_absorpt_correction_T_min 0.7674
_exptl_absorpt_correction_type multi-scan
_exptl_absorpt_process_details 'Sadabs, Sheldrick 1996'
_exptl_crystal_colour colorless
_exptl_crystal_density_diffrn 1.364
_exptl_crystal_description prism
_exptl_crystal_F_000 458
_exptl_crystal_size_max 0.15
_exptl_crystal_size_mid 0.08
_exptl_crystal_size_min 0.05
_refine_diff_density_max 0.712
_refine_diff_density_min -0.375
_refine_diff_density_rms 0.092
_refine_ls_extinction_method none
_refine_ls_goodness_of_fit_ref 0.990
_refine_ls_hydrogen_treatment constr
_refine_ls_matrix_type full
_refine_ls_number_parameters 271
_refine_ls_number_reflns 3783
_refine_ls_number_restraints 16
_refine_ls_restrained_S_all 0.989
_refine_ls_R_factor_all 0.0859
_refine_ls_R_factor_gt 0.0573
_refine_ls_shift/su_max 0.001
_refine_ls_shift/su_mean 0.000
_refine_ls_structure_factor_coef Fsqd
_refine_ls_weighting_details 'calc w=1/[\s^2^(Fo^2^)+(0.0688P)^2^+0.0000P] where P=(Fo^2^+2Fc^2^)/3'
_refine_ls_weighting_scheme calc
_refine_ls_wR_factor_gt 0.1233
_refine_ls_wR_factor_ref 0.1364
_reflns_number_gt 2757
_reflns_number_total 3783
_reflns_threshold_expression >2sigma(I)
_cod_data_source_file ic302588f_si_002_2.cif
_cod_data_source_block Compound5
_cod_database_code 4334185

loop_
_symmetry_equiv_pos_as_xyz
'x, y, z'
'-x, -y, -z'

loop_
_atom_site_label
_atom_site_type_symbol
_atom_site_fract_x
_atom_site_fract_y
_atom_site_fract_z
_atom_site_U_iso_or_equiv
_atom_site_adp_type
_atom_site_occupancy
_atom_site_symmetry_multiplicity
_atom_site_calc_flag
_atom_site_refinement_flags
_atom_site_disorder_group
Se1 Se 0.17872(6) 0.56637(6) 0.50836(4) 0.0309(2) Uani 0.9751(12) 1 d PDU 1
Se3 Se 0.1540(12) 0.639(3) 0.5582(16) 0.035(4) Uani 0.0249(12) 1 d PU 2
Se2 Se 0.2958(19) 0.516(2) 0.4446(19) 0.042(5) Uani 0.0249(12) 1 d PDU 2
N1 N 0.1692(5) 0.1947(4) 0.5771(3) 0.0291(10) Uani 1 1 d . .
Al1 Al 0.09772(17) 0.37329(16) 0.48001(12) 0.0283(4) Uani 1 1 d D .
C1 C 0.2724(8) 0.1618(6) 0.2519(4) 0.0503(16) Uani 1 1 d . .
H1A H 0.3692 0.2029 0.2224 0.075 Uiso 1 1 calc R .
H1B H 0.1915 0.2050 0.2013 0.075 Uiso 1 1 calc R .
H1C H 0.2939 0.0579 0.2651 0.075 Uiso 1 1 calc R .
N2 N 0.1828(5) 0.3279(4) 0.3547(3) 0.0288(10) Uani 1 1 d . .
C2 C 0.2147(6) 0.1923(6) 0.3549(4) 0.0321(12) Uani 1 1 d . .
C3 C 0.2043(6) 0.0748(6) 0.4465(4) 0.0365(13) Uani 1 1 d . .
H3A H 0.2024 -0.0141 0.4360 0.044 Uiso 1 1 calc R .
C4 C 0.1963(6) 0.0723(5) 0.5511(4) 0.0316(12) Uani 1 1 d . .
C5 C 0.2266(7) -0.0703(6) 0.6350(5) 0.0502(16) Uani 1 1 d . .
H5A H 0.1468 -0.0743 0.6948 0.075 Uiso 1 1 calc R .
H5B H 0.3314 -0.0834 0.6593 0.075 Uiso 1 1 calc R .
H5C H 0.2212 -0.1467 0.6057 0.075 Uiso 1 1 calc R .
C6 C 0.1986(6) 0.1815(5) 0.6841(4) 0.0299(12) Uani 1 1 d . .
C7 C 0.3500(6) 0.1915(5) 0.7025(4) 0.0323(12) Uani 1 1 d . .
C8 C 0.3788(7) 0.1783(6) 0.8038(4) 0.0415(14) Uani 1 1 d . .
H8A H 0.4812 0.1857 0.8171 0.050 Uiso 1 1 calc R .
C9 C 0.2619(8) 0.1544(6) 0.8878(4) 0.0456(15) Uani 1 1 d . .
C10 C 0.1149(7) 0.1452(6) 0.8666(4) 0.0402(14) Uani 1 1 d . .
H10A H 0.0346 0.1287 0.9232 0.048 Uiso 1 1 calc R .
C11 C 0.0784(6) 0.1588(6) 0.7660(4) 0.0364(13) Uani 1 1 d . .
C12 C -0.0852(7) 0.1484(7) 0.7483(5) 0.0490(15) Uani 1 1 d . .
H12A H -0.1338 0.0866 0.8135 0.074 Uiso 1 1 calc R .
H12B H -0.0808 0.1076 0.6909 0.074 Uiso 1 1 calc R .
H12C H -0.1481 0.2443 0.7291 0.074 Uiso 1 1 calc R .
C13 C 0.4771(6) 0.2185(6) 0.6131(4) 0.0422(14) Uani 1 1 d . .
H13A H 0.4881 0.1456 0.5778 0.063 Uiso 1 1 calc R .
H13B H 0.5770 0.2138 0.6413 0.063 Uiso 1 1 calc R .
H13C H 0.4490 0.3138 0.5621 0.063 Uiso 1 1 calc R .
C14 C 0.2933(10) 0.1432(8) 0.9977(5) 0.070(2) Uani 1 1 d . .
H14A H 0.2146 0.0934 1.0491 0.106 Uiso 1 1 calc R .
H14B H 0.2872 0.2397 1.0026 0.106 Uiso 1 1 calc R .
H14C H 0.3987 0.0894 1.0132 0.106 Uiso 1 1 calc R .
C15 C 0.2122(6) 0.4376(6) 0.2541(4) 0.0323(12) Uani 1 1 d . .
C16 C 0.3583(6) 0.4828(6) 0.2288(4) 0.0331(12) Uani 1 1 d . .
C17 C 0.3886(6) 0.5780(6) 0.1284(4) 0.0379(13) Uani 1 1 d . .
H17A H 0.4885 0.6096 0.1106 0.046 Uiso 1 1 calc R .
C18 C 0.2799(7) 0.6284(6) 0.0539(4) 0.0400(14) Uani 1 1 d . .
C19 C 0.1340(7) 0.5827(6) 0.0822(4) 0.0376(13) Uani 1 1 d . .
H19A H 0.0568 0.6167 0.0320 0.045 Uiso 1 1 calc R .
C20 C 0.0977(6) 0.4882(6) 0.1821(4) 0.0372(13) Uani 1 1 d . .
C21 C -0.0635(7) 0.4427(7) 0.2070(4) 0.0468(15) Uani 1 1 d . .
H21A H -0.0548 0.3426 0.2527 0.070 Uiso 1 1 calc R .
H21B H -0.1067 0.4521 0.1408 0.070 Uiso 1 1 calc R .
H21C H -0.1336 0.5040 0.2434 0.070 Uiso 1 1 calc R .
C22 C 0.4823(6) 0.4297(6) 0.3051(4) 0.0446(14) Uani 1 1 d . .
H22A H 0.5757 0.4753 0.2733 0.067 Uiso 1 1 calc R .
H22B H 0.5105 0.3255 0.3223 0.067 Uiso 1 1 calc R .
H22C H 0.4424 0.4535 0.3701 0.067 Uiso 1 1 calc R .
C23 C 0.3152(8) 0.7312(7) -0.0551(4) 0.0525(16) Uani 1 1 d . .
H23A H 0.3976 0.7844 -0.0525 0.079 Uiso 1 1 calc R .
H23B H 0.2195 0.7987 -0.0784 0.079 Uiso 1 1 calc R .
H23C H 0.3512 0.6773 -0.1051 0.079 Uiso 1 1 calc R .

loop_
_atom_site_aniso_label
_atom_site_aniso_U_11
_atom_site_aniso_U_22
_atom_site_aniso_U_33
_atom_site_aniso_U_23
_atom_site_aniso_U_13
_atom_site_aniso_U_12
Se1 0.0268(3) 0.0329(3) 0.0346(3) -0.0118(2) -0.0007(2) -0.0075(2)
Se3 0.036(8) 0.048(8) 0.028(8) -0.016(6) -0.006(6) -0.011(7)
Se2 0.035(8) 0.042(8) 0.049(8) -0.016(6) 0.008(7) -0.009(7)
N1 0.031(2) 0.030(2) 0.023(2) -0.0056(19) -0.0007(18) -0.0031(18)
Al1 0.0279(8) 0.0291(9) 0.0265(9) -0.0060(7) -0.0014(6) -0.0065(6)
C1 0.072(4) 0.044(4) 0.039(4) -0.020(3) 0.005(3) -0.014(3)
N2 0.030(2) 0.035(2) 0.023(2) -0.0086(19) 0.0004(18) -0.0097(19)
C2 0.029(3) 0.040(3) 0.030(3) -0.015(3) 0.001(2) -0.009(2)
C3 0.040(3) 0.039(3) 0.035(3) -0.016(3) 0.003(2) -0.014(3)
C4 0.030(3) 0.032(3) 0.031(3) -0.007(2) 0.002(2) -0.009(2)
C5 0.061(4) 0.038(4) 0.043(4) -0.006(3) -0.005(3) 0.000(3)
C6 0.035(3) 0.032(3) 0.024(3) -0.011(2) -0.002(2) -0.005(2)
C7 0.032(3) 0.030(3) 0.032(3) -0.006(2) -0.004(2) -0.005(2)
C8 0.043(3) 0.047(4) 0.036(3) -0.011(3) -0.015(3) -0.007(3)
C9 0.065(4) 0.043(4) 0.026(3) -0.003(3) -0.008(3) -0.012(3)
C10 0.053(4) 0.039(3) 0.026(3) -0.007(3) 0.007(3) -0.014(3)
C11 0.043(3) 0.035(3) 0.029(3) -0.008(2) 0.002(2) -0.007(3)
C12 0.041(3) 0.057(4) 0.046(4) -0.011(3) 0.003(3) -0.015(3)
C13 0.030(3) 0.054(4) 0.041(3) -0.015(3) 0.001(3) -0.007(3)
C14 0.111(6) 0.077(5) 0.029(4) -0.016(3) -0.012(4) -0.028(5)
C15 0.034(3) 0.040(3) 0.020(3) -0.007(2) 0.001(2) -0.007(2)
C16 0.027(3) 0.038(3) 0.032(3) -0.013(3) 0.003(2) -0.001(2)
C17 0.036(3) 0.040(3) 0.035(3) -0.007(3) 0.007(3) -0.017(3)
C18 0.049(4) 0.041(3) 0.026(3) -0.007(3) 0.008(3) -0.013(3)
C19 0.043(3) 0.044(3) 0.025(3) -0.009(3) -0.001(2) -0.007(3)
C20 0.033(3) 0.045(3) 0.036(3) -0.016(3) 0.006(2) -0.011(3)
C21 0.042(3) 0.062(4) 0.034(3) -0.007(3) -0.003(3) -0.018(3)
C22 0.040(3) 0.051(4) 0.038(3) -0.007(3) -0.002(3) -0.010(3)
C23 0.068(4) 0.052(4) 0.032(3) -0.002(3) 0.006(3) -0.023(3)

loop_
_atom_type_symbol
_atom_type_description
_atom_type_scat_dispersion_real
_atom_type_scat_dispersion_imag
_atom_type_scat_source
C C 0.0033 0.0016 'International Tables Vol C Tables 4.2.6.8 and 6.1.1.4'
H H 0.0000 0.0000 'International Tables Vol C Tables 4.2.6.8 and 6.1.1.4'
N N 0.0061 0.0033 'International Tables Vol C Tables 4.2.6.8 and 6.1.1.4'
Al Al 0.0645 0.0514 'International Tables Vol C Tables 4.2.6.8 and 6.1.1.4'
Se Se -0.0929 2.2259 'International Tables Vol C Tables 4.2.6.8 and 6.1.1.4'

loop_
_geom_angle_atom_site_label_1
_geom_angle_atom_site_label_2
_geom_angle_atom_site_label_3
_geom_angle
_geom_angle_site_symmetry_1
_geom_angle_site_symmetry_3
Al1 Se1 Al1 77.49(7) . 2_566
Se2 Se3 Al1 96.6(7) . 2_566
Al1 Se2 Se3 89.6(6) . .
C4 N1 C6 116.7(4) . .
C4 N1 Al1 122.0(3) . .
C6 N1 Al1 121.3(3) . .
N1 Al1 N2 96.92(18) . .
N1 Al1 Se1 113.66(14) . .
N2 Al1 Se1 117.58(14) . .
N1 Al1 Se2 107.9(6) . .
N2 Al1 Se2 86.3(6) . .
Se1 Al1 Se2 34.0(5) . .
N1 Al1 Se3 106.7(6) . 2_566
N2 Al1 Se3 89.0(6) . 2_566
Se1 Al1 Se3 127.0(6) . 2_566
Se2 Al1 Se3 145.4(8) . 2_566
N1 Al1 Se1 113.02(14) . 2_566
N2 Al1 Se1 113.72(14) . 2_566
Se1 Al1 Se1 102.51(7) . 2_566
Se2 Al1 Se1 130.9(6) . 2_566
Se3 Al1 Se1 27.5(6) 2_566 2_566
N1 Al1 Al1 129.28(15) . 2_566
N2 Al1 Al1 133.72(16) . 2_566
Se1 Al1 Al1 51.56(5) . 2_566
Se2 Al1 Al1 82.3(5) . 2_566
Se3 Al1 Al1 76.5(6) 2_566 2_566
Se1 Al1 Al1 50.96(5) 2_566 2_566
C2 N2 C15 116.7(4) . .
C2 N2 Al1 120.9(3) . .
C15 N2 Al1 122.4(3) . .
N2 C2 C3 123.5(5) . .
N2 C2 C1 119.0(5) . .
C3 C2 C1 117.4(5) . .
C4 C3 C2 127.8(5) . .
N1 C4 C3 121.5(5) . .
N1 C4 C5 120.3(5) . .
C3 C4 C5 118.1(5) . .
C7 C6 C11 121.4(5) . .
C7 C6 N1 118.1(4) . .
C11 C6 N1 120.5(5) . .
C8 C7 C6 118.4(5) . .
C8 C7 C13 121.0(5) . .
C6 C7 C13 120.6(5) . .
C7 C8 C9 121.8(5) . .
C10 C9 C8 118.0(5) . .
C10 C9 C14 120.4(6) . .
C8 C9 C14 121.5(6) . .
C9 C10 C11 122.8(5) . .
C10 C11 C6 117.6(5) . .
C10 C11 C12 119.9(5) . .
C6 C11 C12 122.4(5) . .
C16 C15 C20 121.0(5) . .
C16 C15 N2 119.3(4) . .
C20 C15 N2 119.5(4) . .
C15 C16 C17 118.3(5) . .
C15 C16 C22 121.7(5) . .
C17 C16 C22 120.0(5) . .
C18 C17 C16 122.6(5) . .
C17 C18 C19 117.8(5) . .
C17 C18 C23 121.9(5) . .
C19 C18 C23 120.3(5) . .
C18 C19 C20 121.7(5) . .
C15 C20 C19 118.6(5) . .
C15 C20 C21 122.7(5) . .
C19 C20 C21 118.7(5) . .

loop_
_geom_bond_atom_site_label_1
_geom_bond_atom_site_label_2
_geom_bond_distance
_geom_bond_site_symmetry_2
Se1 Al1 2.3358(18) .
Se1 Al1 2.3555(18) 2_566
Se3 Se2 2.34(3) .
Se3 Al1 2.345(5) 2_566
Se2 Al1 2.342(5) .
N1 C4 1.353(6) .
N1 C6 1.453(6) .
N1 Al1 1.878(4) .
Al1 N2 1.902(4) .
Al1 Se3 2.345(5) 2_566
Al1 Se1 2.3555(18) 2_566
Al1 Al1 2.936(3) 2_566
C1 C2 1.513(7) .
N2 C2 1.332(6) .
N2 C15 1.453(6) .
C2 C3 1.395(7) .
C3 C4 1.388(7) .
C4 C5 1.497(7) .
C6 C7 1.397(7) .
C6 C11 1.397(7) .
C7 C8 1.375(7) .
C7 C13 1.502(7) .
C8 C9 1.397(8) .
C9 C10 1.371(8) .
C9 C14 1.501(8) .
C10 C11 1.386(7) .
C11 C12 1.499(7) .
C15 C16 1.386(7) .
C15 C20 1.388(7) .
C16 C17 1.390(7) .
C16 C22 1.489(7) .
C17 C18 1.374(8) .
C18 C19 1.388(7) .
C18 C23 1.511(7) .
C19 C20 1.393(7) .
C20 C21 1.512(7) .
